data_7124471
loop_
_publ_author_name
'Wang, Hongyu'
'Man, Yunquan'
'Wang, Kaiye'
'Wan, Xiuyan'
'Tong, Lili'
'Li, Na'
'Tang, Bo'

_publ_section_title
;
 Hydrogen bond directed aerobic oxidation of amines via photoredox
 catalysis.
;
_journal_issue 78
_journal_name_full 'Chemical communications (Cambridge, England)'
_journal_page_first 10989
_journal_page_last 10992
_journal_paper_doi 10.1039/c8cc06603e
_journal_volume 54
_journal_year 2018
_chemical_formula_sum 'C36 H38 Br2 N4 O4'
_chemical_formula_weight 750.52
_space_group_crystal_system triclinic
_space_group_IT_number 2
_space_group_name_Hall '-P 1'
_space_group_name_H-M_alt 'P -1'
_symmetry_space_group_name_Hall '-P 1'
_symmetry_space_group_name_H-M 'P -1'
_atom_sites_solution_hydrogens mixed
_audit_creation_method SHELXL-2013
_audit_update_record
;
2018-03-30 deposited with the CCDC.
2018-09-13 downloaded from the CCDC.
;
_cell_angle_alpha 84.171(4)
_cell_angle_beta 85.069(4)
_cell_angle_gamma 70.438(4)
_cell_formula_units_Z 2
_cell_length_a 9.5585(4)
_cell_length_b 11.0081(5)
_cell_length_c 16.9501(8)
_cell_measurement_reflns_used 5507
_cell_measurement_temperature 173(2)
_cell_measurement_theta_max 71.2050
_cell_measurement_theta_min 5.1960
_cell_volume 1669.30(14)
_computing_structure_refinement 'SHELXL-2013 (Sheldrick, 2013)'
_diffrn_ambient_temperature 173(2)
_diffrn_measured_fraction_theta_full 0.995
_diffrn_measured_fraction_theta_max 0.974
_diffrn_measurement_device_type 'SuperNova, Dual, Cu at zero, Eos'
_diffrn_radiation_type CuK\a
_diffrn_radiation_wavelength 1.54184
_diffrn_reflns_av_R_equivalents 0.0172
_diffrn_reflns_av_unetI/netI 0.0202
_diffrn_reflns_Laue_measured_fraction_full 0.995
_diffrn_reflns_Laue_measured_fraction_max 0.974
_diffrn_reflns_limit_h_max 6
_diffrn_reflns_limit_h_min -11
_diffrn_reflns_limit_k_max 10
_diffrn_reflns_limit_k_min -13
_diffrn_reflns_limit_l_max 20
_diffrn_reflns_limit_l_min -20
_diffrn_reflns_number 10598
_diffrn_reflns_point_group_measured_fraction_full 0.995
_diffrn_reflns_point_group_measured_fraction_max 0.974
_diffrn_reflns_theta_full 67.684
_diffrn_reflns_theta_max 71.198
_diffrn_reflns_theta_min 4.275
_exptl_absorpt_coefficient_mu 3.447
_exptl_crystal_density_diffrn 1.493
_exptl_crystal_description block
_exptl_crystal_F_000 768
_refine_diff_density_max 0.308
_refine_diff_density_min -0.808
_refine_diff_density_rms 0.072
_refine_ls_extinction_method none
_refine_ls_goodness_of_fit_ref 1.058
_refine_ls_hydrogen_treatment mixed
_refine_ls_matrix_type full
_refine_ls_number_parameters 429
_refine_ls_number_reflns 6311
_refine_ls_number_restraints 0
_refine_ls_restrained_S_all 1.058
_refine_ls_R_factor_all 0.0470
_refine_ls_R_factor_gt 0.0409
_refine_ls_shift/su_max 0.047
_refine_ls_shift/su_mean 0.001
_refine_ls_structure_factor_coef Fsqd
_refine_ls_weighting_details 'w=1/[\s^2^(Fo^2^)+(0.0631P)^2^+0.6173P] where P=(Fo^2^+2Fc^2^)/3'
_refine_ls_weighting_scheme calc
_refine_ls_wR_factor_gt 0.1141
_refine_ls_wR_factor_ref 0.1200
_reflns_Friedel_coverage 0.000
_reflns_number_gt 5482
_reflns_number_total 6311
_reflns_threshold_expression 'I > 2\s(I)'
_cod_data_source_file c8cc06603e2.cif
_cod_data_source_block E:\struct\OLEX2_~1\exp_2607
_cod_database_code 7124471
_shelx_space_group_comment
;
The symmetry employed for this shelxl refinement is uniquely defined
by the following loop, which should always be used as a source of
symmetry information in preference to the above space-group names.
They are only intended as comments.
;
_shelxl_version_number 2013-4

loop_
_space_group_symop_operation_xyz
'x, y, z'
'-x, -y, -z'

loop_
_atom_site_label
_atom_site_type_symbol
_atom_site_fract_x
_atom_site_fract_y
_atom_site_fract_z
_atom_site_U_iso_or_equiv
_atom_site_adp_type
_atom_site_occupancy
_atom_site_site_symmetry_order
_atom_site_calc_flag
_atom_site_refinement_flags_posn
_atom_site_refinement_flags_adp
Br1 Br 0.56251(4) 0.73306(3) 0.30999(2) 0.07793(14) Uani 1 1 d . .
Br2 Br 0.92354(4) 0.29276(3) -0.31258(2) 0.07556(14) Uani 1 1 d . .
O3 O 0.74603(15) 0.71181(16) -0.01163(9) 0.0458(4) Uani 1 1 d . .
C8 C 0.6866(2) 0.1366(2) -0.06702(14) 0.0458(5) Uani 1 1 d . .
H8A H 0.7903 0.0928 -0.0518 0.055 Uiso 1 1 calc R U
H8B H 0.6863 0.2094 -0.1065 0.055 Uiso 1 1 calc R U
O1 O 0.75358(15) 0.29050(16) 0.02877(10) 0.0466(4) Uani 1 1 d . .
N3 N 0.9729(2) 0.65951(19) -0.07983(12) 0.0458(4) Uani 1 1 d . .
N2 N 0.5946(2) 0.18780(18) 0.00307(11) 0.0434(4) Uani 1 1 d . .
N4 N 0.9183(2) 0.79638(18) 0.01964(11) 0.0425(4) Uani 1 1 d . .
C11 C 0.6989(2) -0.0931(2) -0.22487(13) 0.0408(4) Uani 1 1 d . .
N1 N 0.5358(2) 0.32221(19) 0.10407(12) 0.0480(5) Uani 1 1 d . .
H1A H 0.4589 0.2952 0.1145 0.058 Uiso 1 1 calc R U
C1 C 0.5545(3) 0.6039(2) 0.24491(14) 0.0475(5) Uani 1 1 d . .
C25 C 0.8710(2) 0.72089(19) -0.02293(12) 0.0363(4) Uani 1 1 d . .
O2 O 0.6231(2) -0.15662(18) -0.19488(11) 0.0605(5) Uani 1 1 d . .
C9 C 0.6345(2) 0.0423(2) -0.10503(13) 0.0418(5) Uani 1 1 d . .
H9A H 0.5292 0.0832 -0.1182 0.050 Uiso 1 1 calc R U
H9B H 0.6424 -0.0349 -0.0679 0.050 Uiso 1 1 calc R U
C6 C 0.6027(3) 0.6099(2) 0.16586(14) 0.0488(5) Uani 1 1 d . .
H6 H 0.6385 0.6777 0.1442 0.059 Uiso 1 1 calc R U
C7 C 0.6355(2) 0.26901(19) 0.04354(12) 0.0370(4) Uani 1 1 d . .
C4 C 0.5476(2) 0.4163(2) 0.15042(13) 0.0392(4) Uani 1 1 d . .
C24 C 1.0342(3) 0.4772(3) -0.25643(14) 0.0540(6) Uani 1 1 d . .
H24 H 1.0952 0.4666 -0.3042 0.065 Uiso 1 1 calc R U
C17 C 0.8025(3) -0.0158(2) -0.35519(15) 0.0544(6) Uani 1 1 d . .
H17 H 0.7971 0.0619 -0.3333 0.065 Uiso 1 1 calc R U
C29 C 0.8225(2) 1.0894(2) 0.24044(13) 0.0436(5) Uani 1 1 d . .
C27 C 0.8841(2) 0.9426(2) 0.12642(13) 0.0432(5) Uani 1 1 d . .
H27A H 0.8814 1.0164 0.0873 0.052 Uiso 1 1 calc R U
H27B H 0.9881 0.8998 0.1415 0.052 Uiso 1 1 calc R U
C13 C 0.7756(3) -0.2259(2) -0.34101(15) 0.0503(5) Uani 1 1 d . .
H13 H 0.7503 -0.2921 -0.3088 0.060 Uiso 1 1 calc R U
C20 C 0.8493(3) 0.4226(2) -0.17021(15) 0.0503(5) Uani 1 1 d . .
H20 H 0.7820 0.3752 -0.1594 0.060 Uiso 1 1 calc R U
C35 C 0.7798(3) 1.2197(2) 0.35739(14) 0.0524(5) Uani 1 1 d . .
H35 H 0.8578 1.2501 0.3353 0.063 Uiso 1 1 calc R U
C12 C 0.7627(2) -0.1113(2) -0.30837(13) 0.0414(4) Uani 1 1 d . .
O4 O 0.9117(2) 1.13921(19) 0.21019(11) 0.0634(5) Uani 1 1 d . .
C22 C 0.9548(2) 0.5766(2) -0.13255(12) 0.0383(4) Uani 1 1 d . .
C30 C 0.7442(2) 1.1286(2) 0.31874(13) 0.0449(5) Uani 1 1 d . .
C10 C 0.7311(3) 0.0031(3) -0.17982(14) 0.0503(5) Uani 1 1 d . .
H10A H 0.7212 0.0820 -0.2157 0.060 Uiso 1 1 calc R U
H10B H 0.8361 -0.0328 -0.1653 0.060 Uiso 1 1 calc R U
C5 C 0.5983(2) 0.5166(2) 0.11882(13) 0.0438(5) Uani 1 1 d . .
H5 H 0.6301 0.5207 0.0643 0.053 Uiso 1 1 calc R U
C21 C 0.8591(2) 0.5048(2) -0.11656(14) 0.0469(5) Uani 1 1 d . .
H21 H 0.7999 0.5126 -0.0681 0.056 Uiso 1 1 calc R U
C26 C 0.8295(2) 0.8480(2) 0.09033(13) 0.0456(5) Uani 1 1 d . .
H26A H 0.8313 0.7755 0.1304 0.055 Uiso 1 1 calc R U
H26B H 0.7250 0.8917 0.0763 0.055 Uiso 1 1 calc R U
C3 C 0.4998(3) 0.4125(2) 0.23049(14) 0.0490(5) Uani 1 1 d . .
H3 H 0.4652 0.3443 0.2528 0.059 Uiso 1 1 calc R U
C28 C 0.7844(2) 0.9907(2) 0.19961(14) 0.0465(5) Uani 1 1 d . .
H28A H 0.6804 1.0286 0.1837 0.056 Uiso 1 1 calc R U
H28B H 0.7897 0.9156 0.2381 0.056 Uiso 1 1 calc R U
C23 C 1.0425(3) 0.5613(2) -0.20323(14) 0.0481(5) Uani 1 1 d . .
H23 H 1.1088 0.6094 -0.2150 0.058 Uiso 1 1 calc R U
C31 C 0.6330(3) 1.0812(3) 0.35261(15) 0.0573(6) Uani 1 1 d . .
H31 H 0.6083 1.0182 0.3276 0.069 Uiso 1 1 calc R U
C2 C 0.5022(3) 0.5071(2) 0.27757(14) 0.0519(5) Uani 1 1 d . .
H2 H 0.4681 0.5051 0.3319 0.062 Uiso 1 1 calc R U
C15 C 0.8610(3) -0.1478(3) -0.46569(16) 0.0694(8) Uani 1 1 d . .
H15 H 0.8937 -0.1592 -0.5198 0.083 Uiso 1 1 calc R U
C34 C 0.7039(3) 1.2669(3) 0.42737(15) 0.0645(7) Uani 1 1 d . .
C14 C 0.8247(3) -0.2454(3) -0.41956(16) 0.0599(6) Uani 1 1 d . .
C19 C 0.9373(3) 0.4093(2) -0.23960(14) 0.0483(5) Uani 1 1 d . .
C16 C 0.8501(3) -0.0343(3) -0.43403(16) 0.0669(7) Uani 1 1 d . .
H16 H 0.8755 0.0317 -0.4664 0.080 Uiso 1 1 calc R U
C32 C 0.5584(3) 1.1266(3) 0.42317(16) 0.0728(8) Uani 1 1 d . .
H32 H 0.4829 1.0939 0.4466 0.087 Uiso 1 1 calc R U
C33 C 0.5930(3) 1.2185(4) 0.45946(16) 0.0756(9) Uani 1 1 d . .
H33 H 0.5398 1.2494 0.5074 0.091 Uiso 1 1 calc R U
C36 C 0.7398(4) 1.3695(4) 0.4667(2) 0.0963(12) Uani 1 1 d . .
H36A H 0.8054 1.4043 0.4305 0.144 Uiso 1 1 calc R U
H36B H 0.7898 1.3313 0.5158 0.144 Uiso 1 1 calc R U
H36C H 0.6476 1.4394 0.4791 0.144 Uiso 1 1 calc R U
C18 C 0.8332(4) -0.3695(4) -0.4541(2) 0.0931(11) Uani 1 1 d . .
H18A H 0.9360 -0.4285 -0.4545 0.140 Uiso 1 1 calc R U
H18B H 0.8003 -0.3499 -0.5085 0.140 Uiso 1 1 calc R U
H18C H 0.7687 -0.4102 -0.4216 0.140 Uiso 1 1 calc R U
H4A H 1.009(3) 0.785(2) 0.0167(14) 0.045(6) Uiso 1 1 d . .
H2A H 0.505(3) 0.197(2) 0.0043(14) 0.045(7) Uiso 1 1 d . .
H3A H 1.051(3) 0.677(3) -0.0857(15) 0.056(7) Uiso 1 1 d . .

loop_
_atom_site_aniso_label
_atom_site_aniso_U_11
_atom_site_aniso_U_22
_atom_site_aniso_U_33
_atom_site_aniso_U_23
_atom_site_aniso_U_13
_atom_site_aniso_U_12
Br1 0.0946(3) 0.0714(2) 0.0744(2) -0.03720(16) 0.00315(17) -0.02886(18)
Br2 0.1005(3) 0.0679(2) 0.0665(2) -0.02557(15) -0.01152(17) -0.03116(17)
O3 0.0328(7) 0.0576(9) 0.0527(9) -0.0158(7) 0.0054(6) -0.0210(7)
C8 0.0402(11) 0.0540(12) 0.0502(12) -0.0160(10) 0.0104(9) -0.0245(10)
O1 0.0319(7) 0.0571(9) 0.0579(9) -0.0192(7) 0.0093(6) -0.0227(7)
N3 0.0334(9) 0.0555(11) 0.0560(11) -0.0197(9) 0.0096(8) -0.0231(8)
N2 0.0310(9) 0.0499(10) 0.0550(11) -0.0176(8) 0.0088(7) -0.0198(8)
N4 0.0296(8) 0.0496(10) 0.0527(10) -0.0175(8) 0.0055(7) -0.0168(7)
C11 0.0378(10) 0.0428(11) 0.0449(11) -0.0065(9) 0.0011(8) -0.0172(9)
N1 0.0390(9) 0.0517(10) 0.0622(12) -0.0214(9) 0.0180(8) -0.0267(8)
C1 0.0473(12) 0.0458(12) 0.0483(12) -0.0141(9) -0.0003(9) -0.0113(9)
C25 0.0302(9) 0.0384(10) 0.0418(10) -0.0043(8) -0.0011(7) -0.0133(8)
O2 0.0768(12) 0.0677(11) 0.0546(10) -0.0116(8) 0.0137(8) -0.0492(10)
C9 0.0366(10) 0.0435(11) 0.0490(12) -0.0113(9) 0.0055(8) -0.0178(9)
C6 0.0530(13) 0.0420(11) 0.0543(13) -0.0067(10) 0.0062(10) -0.0209(10)
C7 0.0301(9) 0.0379(10) 0.0439(10) -0.0072(8) 0.0046(8) -0.0129(8)
C4 0.0316(9) 0.0389(10) 0.0468(11) -0.0084(8) 0.0065(8) -0.0119(8)
C24 0.0583(14) 0.0601(14) 0.0445(12) -0.0121(10) 0.0073(10) -0.0210(11)
C17 0.0563(14) 0.0482(12) 0.0569(14) -0.0058(10) 0.0103(11) -0.0179(11)
C29 0.0365(10) 0.0488(12) 0.0460(11) -0.0086(9) 0.0010(8) -0.0140(9)
C27 0.0385(10) 0.0475(11) 0.0474(11) -0.0109(9) 0.0030(9) -0.0182(9)
C13 0.0468(12) 0.0480(12) 0.0579(13) -0.0126(10) 0.0014(10) -0.0165(10)
C20 0.0515(13) 0.0457(12) 0.0610(14) -0.0080(10) -0.0011(10) -0.0248(10)
C35 0.0505(13) 0.0591(14) 0.0461(12) -0.0112(10) -0.0041(10) -0.0137(11)
C12 0.0363(10) 0.0453(11) 0.0432(11) -0.0069(9) 0.0025(8) -0.0141(8)
O4 0.0651(11) 0.0754(12) 0.0655(11) -0.0279(9) 0.0208(9) -0.0436(10)
C22 0.0339(9) 0.0383(10) 0.0430(10) -0.0063(8) -0.0005(8) -0.0121(8)
C30 0.0369(10) 0.0534(12) 0.0412(11) -0.0061(9) -0.0030(8) -0.0098(9)
C10 0.0496(12) 0.0626(14) 0.0499(12) -0.0182(11) 0.0116(10) -0.0327(11)
C5 0.0470(11) 0.0426(11) 0.0436(11) -0.0068(9) 0.0077(9) -0.0187(9)
C21 0.0476(12) 0.0485(12) 0.0497(12) -0.0086(10) 0.0078(9) -0.0237(10)
C26 0.0381(10) 0.0569(13) 0.0481(12) -0.0164(10) 0.0063(9) -0.0226(10)
C3 0.0523(12) 0.0462(12) 0.0494(12) -0.0028(10) 0.0101(10) -0.0206(10)
C28 0.0414(11) 0.0533(12) 0.0488(12) -0.0131(10) 0.0049(9) -0.0199(10)
C23 0.0456(12) 0.0550(13) 0.0483(12) -0.0072(10) 0.0072(9) -0.0240(10)
C31 0.0472(13) 0.0729(16) 0.0506(13) -0.0033(12) -0.0003(10) -0.0192(12)
C2 0.0551(13) 0.0551(13) 0.0405(11) -0.0061(10) 0.0067(10) -0.0130(11)
C15 0.0606(16) 0.087(2) 0.0473(14) -0.0124(13) 0.0080(12) -0.0075(14)
C34 0.0614(15) 0.0738(17) 0.0465(13) -0.0193(12) -0.0109(11) -0.0007(13)
C14 0.0512(13) 0.0658(16) 0.0592(15) -0.0225(12) 0.0008(11) -0.0105(12)
C19 0.0548(13) 0.0426(11) 0.0476(12) -0.0081(9) -0.0086(10) -0.0135(10)
C16 0.0687(17) 0.0650(16) 0.0557(15) 0.0050(13) 0.0159(12) -0.0144(13)
C32 0.0543(15) 0.107(2) 0.0507(14) 0.0006(15) 0.0080(12) -0.0221(15)
C33 0.0620(16) 0.109(3) 0.0404(13) -0.0160(14) 0.0026(12) -0.0054(16)
C36 0.100(3) 0.107(3) 0.079(2) -0.051(2) -0.0114(19) -0.017(2)
C18 0.093(2) 0.093(3) 0.095(2) -0.055(2) 0.0088(19) -0.023(2)

loop_
_atom_type_symbol
_atom_type_description
_atom_type_scat_dispersion_real
_atom_type_scat_dispersion_imag
_atom_type_scat_source
C C 0.0181 0.0091 'International Tables Vol C Tables 4.2.6.8 and 6.1.1.4'
H H 0.0000 0.0000 'International Tables Vol C Tables 4.2.6.8 and 6.1.1.4'
N N 0.0311 0.0180 'International Tables Vol C Tables 4.2.6.8 and 6.1.1.4'
O O 0.0492 0.0322 'International Tables Vol C Tables 4.2.6.8 and 6.1.1.4'
Br Br -0.6763 1.2805 'International Tables Vol C Tables 4.2.6.8 and 6.1.1.4'

loop_
_geom_angle_atom_site_label_1
_geom_angle_atom_site_label_2
_geom_angle_atom_site_label_3
_geom_angle
N2 C8 C9 113.16(17)
C25 N3 C22 126.64(17)
C7 N2 C8 117.86(17)
C25 N4 C26 118.33(17)
O2 C11 C10 121.2(2)
O2 C11 C12 120.0(2)
C10 C11 C12 118.78(18)
C7 N1 C4 124.83(17)
C2 C1 C6 121.5(2)
C2 C1 Br1 119.51(18)
C6 C1 Br1 118.96(18)
O3 C25 N4 122.23(19)
O3 C25 N3 123.73(19)
N4 C25 N3 114.02(17)
C8 C9 C10 108.39(17)
C5 C6 C1 119.2(2)
O1 C7 N2 122.86(19)
O1 C7 N1 122.96(19)
N2 C7 N1 114.15(17)
C5 C4 C3 118.9(2)
C5 C4 N1 122.48(19)
C3 C4 N1 118.53(19)
C19 C24 C23 119.4(2)
C12 C17 C16 119.7(2)
O4 C29 C30 120.3(2)
O4 C29 C28 121.3(2)
C30 C29 C28 118.39(19)
C26 C27 C28 108.80(17)
C14 C13 C12 121.4(2)
C19 C20 C21 119.7(2)
C34 C35 C30 121.6(3)
C17 C12 C13 119.2(2)
C17 C12 C11 122.3(2)
C13 C12 C11 118.48(19)
C21 C22 C23 118.5(2)
C21 C22 N3 123.55(19)
C23 C22 N3 117.89(18)
C31 C30 C35 119.1(2)
C31 C30 C29 122.1(2)
C35 C30 C29 118.7(2)
C11 C10 C9 116.30(18)
C6 C5 C4 120.6(2)
C20 C21 C22 120.6(2)
N4 C26 C27 112.88(17)
C2 C3 C4 120.6(2)
C29 C28 C27 114.82(18)
C24 C23 C22 120.8(2)
C32 C31 C30 119.6(3)
C1 C2 C3 119.1(2)
C16 C15 C14 120.8(2)
C33 C34 C35 118.0(3)
C33 C34 C36 121.1(3)
C35 C34 C36 120.9(3)
C13 C14 C15 118.5(3)
C13 C14 C18 120.2(3)
C15 C14 C18 121.3(3)
C24 C19 C20 121.0(2)
C24 C19 Br2 120.06(18)
C20 C19 Br2 118.91(18)
C15 C16 C17 120.5(3)
C33 C32 C31 120.5(3)
C32 C33 C34 121.2(3)

loop_
_geom_bond_atom_site_label_1
_geom_bond_atom_site_label_2
_geom_bond_distance
Br1 C1 1.911(2)
Br2 C19 1.912(2)
O3 C25 1.228(2)
C8 N2 1.458(3)
C8 C9 1.509(3)
O1 C7 1.229(2)
N3 C25 1.366(3)
N3 C22 1.400(3)
N2 C7 1.352(3)
N4 C25 1.359(3)
N4 C26 1.456(3)
C11 O2 1.215(3)
C11 C10 1.491(3)
C11 C12 1.498(3)
N1 C7 1.373(3)
N1 C4 1.400(3)
C1 C2 1.371(3)
C1 C6 1.381(3)
C9 C10 1.513(3)
C6 C5 1.376(3)
C4 C5 1.391(3)
C4 C3 1.395(3)
C24 C19 1.369(3)
C24 C23 1.382(3)
C17 C12 1.388(3)
C17 C16 1.387(4)
C29 O4 1.212(3)
C29 C30 1.496(3)
C29 C28 1.502(3)
C27 C26 1.511(3)
C27 C28 1.523(3)
C13 C14 1.386(4)
C13 C12 1.392(3)
C20 C19 1.377(3)
C20 C21 1.376(3)
C35 C34 1.388(3)
C35 C30 1.397(3)
C22 C21 1.391(3)
C22 C23 1.393(3)
C30 C31 1.392(3)
C3 C2 1.382(3)
C31 C32 1.387(4)
C15 C16 1.378(4)
C15 C14 1.386(4)
C34 C33 1.387(5)
C34 C36 1.513(4)
C14 C18 1.514(4)
C32 C33 1.378(5)
